data_4350703
loop_
_publ_author_name
'Day, Benjamin M.'
'Pal, Kuntal'
'Pugh, Thomas'
'Tuck, Jessica'
'Layfield, Richard A.'

_publ_section_title
;
 Carbene rearrangements in three-coordinate N-heterocyclic carbene
 complexes of cobalt(II) bis(trimethylsilyl)amide.
;
_journal_issue 19
_journal_name_full 'Inorganic chemistry'
_journal_page_first 10578
_journal_page_last 10584
_journal_paper_doi 10.1021/ic501677k
_journal_volume 53
_journal_year 2014
_chemical_formula_moiety 'C19 H48 Co N4 Si4'
_chemical_formula_sum 'C19 H48 Co N4 Si4'
_chemical_formula_weight 503.90
_space_group_crystal_system monoclinic
_space_group_IT_number 14
_space_group_name_Hall '-P 2ybc'
_space_group_name_H-M_alt 'P 1 21/c 1'
_atom_sites_solution_hydrogens geom
_atom_sites_solution_primary heavy
_audit_creation_date 2014-06-06
_audit_creation_method
;
Olex2 1.2
(compiled 2014.03.20 svn.r2914 for OlexSys, GUI svn.r4816)
;
_cell_angle_alpha 90
_cell_angle_beta 108.216(7)
_cell_angle_gamma 90
_cell_formula_units_Z 4
_cell_length_a 11.2938(7)
_cell_length_b 23.6539(17)
_cell_length_c 11.9788(7)
_cell_measurement_reflns_used 2092
_cell_measurement_temperature 150.00(16)
_cell_measurement_theta_max 26.2180
_cell_measurement_theta_min 3.6660
_cell_volume 3039.7(4)
_computing_cell_refinement
;
CrysAlisPro, Agilent Technologies,
Version 1.171.36.32 (release 02-08-2013 CrysAlis171 .NET)
(compiled Aug  2 2013,16:46:58)
;
_computing_data_collection
;
CrysAlisPro, Agilent Technologies,
Version 1.171.36.32 (release 02-08-2013 CrysAlis171 .NET)
(compiled Aug  2 2013,16:46:58)
;
_computing_data_reduction
;
CrysAlisPro, Agilent Technologies,
Version 1.171.36.32 (release 02-08-2013 CrysAlis171 .NET)
(compiled Aug  2 2013,16:46:58)
;
_computing_molecular_graphics 'Olex2 (Dolomanov et al., 2009)'
_computing_publication_material 'Olex2 (Dolomanov et al., 2009)'
_computing_structure_refinement 'ShelXL (Sheldrick, 2008)'
_computing_structure_solution 'ShelXS (Sheldrick, 2008)'
_diffrn_ambient_temperature 150.00(16)
_diffrn_detector_area_resol_mean 8.0714
_diffrn_measured_fraction_theta_full 0.995
_diffrn_measured_fraction_theta_max 0.995
_diffrn_measurement_device_type 'SuperNova, Single source at offset, Eos'
_diffrn_measurement_method '\w scans'
_diffrn_orient_matrix_UB_11 -0.0422846000
_diffrn_orient_matrix_UB_12 0.0088676000
_diffrn_orient_matrix_UB_13 0.0295274000
_diffrn_orient_matrix_UB_21 0.0162188000
_diffrn_orient_matrix_UB_22 0.0286023000
_diffrn_orient_matrix_UB_23 -0.0056916000
_diffrn_orient_matrix_UB_31 -0.0481446000
_diffrn_orient_matrix_UB_32 0.0018175000
_diffrn_orient_matrix_UB_33 -0.0545903000
_diffrn_radiation_monochromator mirror
_diffrn_radiation_type MoK\a
_diffrn_radiation_wavelength 0.71073
_diffrn_reflns_av_R_equivalents 0.0361
_diffrn_reflns_av_unetI/netI 0.0763
_diffrn_reflns_Laue_measured_fraction_full 0.928
_diffrn_reflns_Laue_measured_fraction_max 0.995
_diffrn_reflns_limit_h_max 13
_diffrn_reflns_limit_h_min -13
_diffrn_reflns_limit_k_max 18
_diffrn_reflns_limit_k_min -28
_diffrn_reflns_limit_l_max 9
_diffrn_reflns_limit_l_min -14
_diffrn_reflns_number 9899
_diffrn_reflns_point_group_measured_fraction_full 0.928
_diffrn_reflns_point_group_measured_fraction_max 0.995
_diffrn_reflns_theta_full 26.000
_diffrn_reflns_theta_max 25.346
_diffrn_reflns_theta_min 3.111
_diffrn_source 'SuperNova (Mo) X-ray Source'
_exptl_absorpt_coefficient_mu 0.734
_exptl_absorpt_correction_T_max 1.00000
_exptl_absorpt_correction_T_min 0.49259
_exptl_absorpt_correction_type multi-scan
_exptl_absorpt_process_details
;
CrysAlisPro, Agilent Technologies,
Version 1.171.36.32 (release 02-08-2013 CrysAlis171 .NET)
(compiled Aug  2 2013,16:46:58)
Empirical absorption correction using spherical harmonics,
 implemented in SCALE3 ABSPACK scaling algorithm.
;
_exptl_crystal_colour Blue
_exptl_crystal_density_diffrn 1.101
_exptl_crystal_description plate
_exptl_crystal_F_000 1092
_exptl_crystal_size_max 0.2
_exptl_crystal_size_mid 0.1
_exptl_crystal_size_min 0.01
_refine_diff_density_max 0.331
_refine_diff_density_min -0.311
_refine_diff_density_rms 0.065
_refine_ls_extinction_method none
_refine_ls_goodness_of_fit_ref 1.035
_refine_ls_hydrogen_treatment constr
_refine_ls_matrix_type full
_refine_ls_number_parameters 268
_refine_ls_number_reflns 5547
_refine_ls_number_restraints 0
_refine_ls_restrained_S_all 1.035
_refine_ls_R_factor_all 0.0927
_refine_ls_R_factor_gt 0.0510
_refine_ls_shift/su_max 0.001
_refine_ls_shift/su_mean 0.000
_refine_ls_structure_factor_coef Fsqd
_refine_ls_weighting_details 'w=1/[\s^2^(Fo^2^)+(0.0361P)^2^] where P=(Fo^2^+2Fc^2^)/3'
_refine_ls_weighting_scheme calc
_refine_ls_wR_factor_gt 0.0918
_refine_ls_wR_factor_ref 0.1062
_reflns_Friedel_coverage 0.000
_reflns_number_gt 3698
_reflns_number_total 5547
_reflns_threshold_expression 'I > 2\s(I)'
_cod_data_source_file ic501677k_si_002.cif
_cod_data_source_block 10
_cod_database_code 4350703
_shelxl_version_number 2013-4
_chemical_oxdiff_formula C19H48N4Si4Co1
_shelx_space_group_comment
;
The symmetry employed for this shelxl refinement is uniquely defined
by the following loop, which should always be used as a source of
symmetry information in preference to the above space-group names.
They are only intended as comments.
;
_reflns_odcompleteness_completeness 98.98
_reflns_odcompleteness_iscentric 1
_reflns_odcompleteness_theta 26.32
_olex2_refinement_description
;
1. Fixed Uiso
 At 1.2 times of:
  All C(H) groups
 At 1.5 times of:
  All C(H,H,H) groups
2.a Aromatic/amide H refined with riding coordinates:
 C1(H1), C2(H2), C3(H3)
2.b Idealised Me refined as rotating group:
 C5(H5A,H5B,H5C), C6(H6A,H6B,H6C), C7(H7A,H7B,H7C), C8(H8A,H8B,H8C), C9(H9A,
 H9B,H9C), C10(H10A,H10B,H10C), C11(H11A,H11B,H11C), C12(H12A,H12B,H12C),
 C13(H13A,H13B,H13C), C14(H14A,H14B,H14C), C15(H15A,H15B,H15C), C16(H16A,H16B,
 H16C), C17(H17A,H17B,H17C), C18(H18A,H18B,H18C), C19(H19A,H19B,H19C)
;

loop_
_space_group_symop_operation_xyz
'x, y, z'
'-x, y+1/2, -z+1/2'
'-x, -y, -z'
'x, -y-1/2, z-1/2'

loop_
_atom_site_label
_atom_site_type_symbol
_atom_site_fract_x
_atom_site_fract_y
_atom_site_fract_z
_atom_site_U_iso_or_equiv
_atom_site_adp_type
_atom_site_occupancy
_atom_site_site_symmetry_order
_atom_site_calc_flag
_atom_site_refinement_flags_posn
Co1 Co 0.23286(4) 0.58387(2) 0.26676(3) 0.02557(14) Uani 1 1 d .
Si1 Si 0.00241(9) 0.64331(4) 0.30114(8) 0.0329(3) Uani 1 1 d .
Si2 Si 0.22360(9) 0.60802(4) 0.51446(7) 0.0315(3) Uani 1 1 d .
Si3 Si 0.47064(8) 0.63601(4) 0.23298(8) 0.0314(3) Uani 1 1 d .
Si4 Si 0.25482(9) 0.59794(4) 0.01863(7) 0.0314(3) Uani 1 1 d .
N1 N 0.2200(2) 0.49822(12) 0.2722(2) 0.0275(7) Uani 1 1 d .
N2 N 0.2474(2) 0.40678(12) 0.2482(2) 0.0292(7) Uani 1 1 d .
N3 N 0.1460(2) 0.61504(11) 0.3672(2) 0.0278(7) Uani 1 1 d .
N4 N 0.3255(2) 0.60851(11) 0.1663(2) 0.0277(7) Uani 1 1 d .
C1 C 0.2809(3) 0.46001(15) 0.2311(3) 0.0306(8) Uani 1 1 d .
H1 H 0.3401 0.4688 0.1945 0.037 Uiso 1 1 calc R
C2 C 0.1432(3) 0.46825(16) 0.3179(3) 0.0374(9) Uani 1 1 d .
H2 H 0.0883 0.4839 0.3533 0.045 Uiso 1 1 calc R
C3 C 0.1586(3) 0.41200(16) 0.3039(3) 0.0404(9) Uani 1 1 d .
H3 H 0.1170 0.3827 0.3276 0.048 Uiso 1 1 calc R
C4 C 0.2911(3) 0.35255(15) 0.2124(3) 0.0404(10) Uani 1 1 d .
C5 C 0.3419(4) 0.31581(18) 0.3199(3) 0.0661(13) Uani 1 1 d .
H5A H 0.4078 0.3355 0.3772 0.099 Uiso 1 1 calc GR
H5B H 0.3736 0.2813 0.2983 0.099 Uiso 1 1 calc GR
H5C H 0.2764 0.3073 0.3527 0.099 Uiso 1 1 calc GR
C6 C 0.3950(4) 0.36528(18) 0.1580(3) 0.0583(12) Uani 1 1 d .
H6A H 0.3625 0.3889 0.0900 0.087 Uiso 1 1 calc GR
H6B H 0.4249 0.3305 0.1354 0.087 Uiso 1 1 calc GR
H6C H 0.4623 0.3844 0.2146 0.087 Uiso 1 1 calc GR
C7 C 0.1819(4) 0.32470(18) 0.1214(3) 0.0710(15) Uani 1 1 d .
H7A H 0.1164 0.3178 0.1549 0.107 Uiso 1 1 calc GR
H7B H 0.2085 0.2895 0.0972 0.107 Uiso 1 1 calc GR
H7C H 0.1519 0.3492 0.0546 0.107 Uiso 1 1 calc GR
C8 C 0.0136(4) 0.70330(15) 0.2031(3) 0.0498(11) Uani 1 1 d .
H8A H 0.0628 0.7331 0.2495 0.075 Uiso 1 1 calc GR
H8B H -0.0685 0.7172 0.1626 0.075 Uiso 1 1 calc GR
H8C H 0.0521 0.6904 0.1468 0.075 Uiso 1 1 calc GR
C9 C -0.1067(3) 0.58873(16) 0.2107(3) 0.0466(10) Uani 1 1 d .
H9A H -0.0705 0.5721 0.1559 0.070 Uiso 1 1 calc GR
H9B H -0.1845 0.6063 0.1686 0.070 Uiso 1 1 calc GR
H9C H -0.1210 0.5599 0.2614 0.070 Uiso 1 1 calc GR
C10 C -0.0747(3) 0.67150(19) 0.4081(3) 0.0601(13) Uani 1 1 d .
H10A H -0.0855 0.6414 0.4577 0.090 Uiso 1 1 calc GR
H10B H -0.1546 0.6871 0.3656 0.090 Uiso 1 1 calc GR
H10C H -0.0235 0.7005 0.4555 0.090 Uiso 1 1 calc GR
C11 C 0.2634(3) 0.67734(16) 0.5925(3) 0.0464(10) Uani 1 1 d .
H11A H 0.3151 0.6989 0.5580 0.070 Uiso 1 1 calc GR
H11B H 0.3074 0.6708 0.6740 0.070 Uiso 1 1 calc GR
H11C H 0.1882 0.6980 0.5855 0.070 Uiso 1 1 calc GR
C12 C 0.1344(3) 0.56509(18) 0.5928(3) 0.0568(12) Uani 1 1 d .
H12A H 0.0564 0.5833 0.5856 0.085 Uiso 1 1 calc GR
H12B H 0.1821 0.5620 0.6744 0.085 Uiso 1 1 calc GR
H12C H 0.1191 0.5280 0.5586 0.085 Uiso 1 1 calc GR
C13 C 0.3737(3) 0.56915(16) 0.5356(3) 0.0437(10) Uani 1 1 d .
H13A H 0.3568 0.5334 0.4960 0.066 Uiso 1 1 calc GR
H13B H 0.4143 0.5630 0.6180 0.066 Uiso 1 1 calc GR
H13C H 0.4270 0.5911 0.5038 0.066 Uiso 1 1 calc GR
C14 C 0.5797(3) 0.58021(17) 0.3192(4) 0.0578(12) Uani 1 1 d .
H14A H 0.5432 0.5622 0.3725 0.087 Uiso 1 1 calc GR
H14B H 0.6574 0.5974 0.3630 0.087 Uiso 1 1 calc GR
H14C H 0.5942 0.5525 0.2663 0.087 Uiso 1 1 calc GR
C15 C 0.5443(3) 0.66564(17) 0.1264(3) 0.0478(11) Uani 1 1 d .
H15A H 0.5488 0.6368 0.0714 0.072 Uiso 1 1 calc GR
H15B H 0.6269 0.6787 0.1681 0.072 Uiso 1 1 calc GR
H15C H 0.4953 0.6967 0.0849 0.072 Uiso 1 1 calc GR
C16 C 0.4620(3) 0.69546(15) 0.3345(3) 0.0437(10) Uani 1 1 d .
H16A H 0.4145 0.7261 0.2895 0.065 Uiso 1 1 calc GR
H16B H 0.5447 0.7084 0.3759 0.065 Uiso 1 1 calc GR
H16C H 0.4224 0.6823 0.3898 0.065 Uiso 1 1 calc GR
C17 C 0.0986(3) 0.56436(16) -0.0048(3) 0.0442(10) Uani 1 1 d .
H17A H 0.1092 0.5287 0.0353 0.066 Uiso 1 1 calc GR
H17B H 0.0586 0.5585 -0.0873 0.066 Uiso 1 1 calc GR
H17C H 0.0480 0.5887 0.0256 0.066 Uiso 1 1 calc GR
C18 C 0.2255(4) 0.66464(16) -0.0699(3) 0.0526(11) Uani 1 1 d .
H18A H 0.1753 0.6897 -0.0406 0.079 Uiso 1 1 calc GR
H18B H 0.1827 0.6559 -0.1507 0.079 Uiso 1 1 calc GR
H18C H 0.3036 0.6826 -0.0638 0.079 Uiso 1 1 calc GR
C19 C 0.3456(3) 0.54866(18) -0.0463(3) 0.0552(12) Uani 1 1 d .
H19A H 0.4274 0.5638 -0.0347 0.083 Uiso 1 1 calc GR
H19B H 0.3034 0.5445 -0.1290 0.083 Uiso 1 1 calc GR
H19C H 0.3523 0.5124 -0.0087 0.083 Uiso 1 1 calc GR

loop_
_atom_site_aniso_label
_atom_site_aniso_U_11
_atom_site_aniso_U_22
_atom_site_aniso_U_33
_atom_site_aniso_U_23
_atom_site_aniso_U_13
_atom_site_aniso_U_12
Co1 0.0250(2) 0.0259(3) 0.0284(2) -0.0011(2) 0.01209(19) -0.0013(2)
Si1 0.0308(5) 0.0348(7) 0.0343(5) -0.0027(4) 0.0117(5) 0.0055(5)
Si2 0.0343(5) 0.0342(6) 0.0270(5) -0.0006(4) 0.0113(4) -0.0033(5)
Si3 0.0267(5) 0.0306(6) 0.0377(5) 0.0017(4) 0.0111(5) -0.0043(5)
Si4 0.0334(5) 0.0334(7) 0.0299(5) -0.0018(4) 0.0135(5) -0.0021(5)
N1 0.0280(15) 0.0297(18) 0.0293(13) -0.0026(13) 0.0156(13) -0.0016(14)
N2 0.0304(15) 0.0272(19) 0.0283(15) -0.0008(12) 0.0066(13) -0.0025(14)
N3 0.0299(15) 0.0299(18) 0.0273(14) -0.0004(12) 0.0141(13) 0.0018(14)
N4 0.0287(14) 0.0253(17) 0.0323(14) -0.0022(12) 0.0142(13) -0.0050(13)
C1 0.0287(18) 0.034(2) 0.0311(17) 0.0013(16) 0.0117(16) -0.0007(18)
C2 0.040(2) 0.040(3) 0.040(2) -0.0033(17) 0.0233(18) -0.0082(19)
C3 0.053(2) 0.032(2) 0.043(2) -0.0002(18) 0.0249(19) -0.010(2)
C4 0.049(2) 0.027(2) 0.040(2) -0.0002(17) 0.0048(19) 0.003(2)
C5 0.081(3) 0.044(3) 0.069(3) 0.017(2) 0.017(3) 0.021(3)
C6 0.069(3) 0.048(3) 0.064(3) -0.010(2) 0.030(2) 0.013(3)
C7 0.065(3) 0.047(3) 0.079(3) -0.032(2) -0.008(3) 0.002(3)
C8 0.056(2) 0.040(3) 0.044(2) 0.0052(18) 0.002(2) 0.010(2)
C9 0.0307(19) 0.048(3) 0.061(2) -0.006(2) 0.0148(19) -0.001(2)
C10 0.050(2) 0.073(3) 0.058(2) -0.010(2) 0.018(2) 0.025(3)
C11 0.050(2) 0.046(3) 0.044(2) -0.0093(19) 0.015(2) 0.000(2)
C12 0.070(3) 0.066(3) 0.043(2) 0.007(2) 0.029(2) -0.011(3)
C13 0.043(2) 0.042(3) 0.040(2) 0.0020(17) 0.0025(19) 0.004(2)
C14 0.032(2) 0.052(3) 0.087(3) 0.015(2) 0.016(2) 0.003(2)
C15 0.046(2) 0.054(3) 0.052(2) -0.009(2) 0.028(2) -0.022(2)
C16 0.053(2) 0.045(3) 0.0330(18) -0.0043(17) 0.0129(19) -0.013(2)
C17 0.034(2) 0.055(3) 0.0370(19) 0.0014(18) 0.0023(18) -0.006(2)
C18 0.066(3) 0.051(3) 0.039(2) 0.0061(18) 0.012(2) -0.002(2)
C19 0.050(2) 0.066(3) 0.053(2) -0.022(2) 0.021(2) -0.005(2)

loop_
_atom_type_symbol
_atom_type_description
_atom_type_scat_dispersion_real
_atom_type_scat_dispersion_imag
_atom_type_scat_source
C C 0.0033 0.0016 'International Tables Vol C Tables 4.2.6.8 and 6.1.1.4'
H H 0.0000 0.0000 'International Tables Vol C Tables 4.2.6.8 and 6.1.1.4'
N N 0.0061 0.0033 'International Tables Vol C Tables 4.2.6.8 and 6.1.1.4'
Si Si 0.0817 0.0704 'International Tables Vol C Tables 4.2.6.8 and 6.1.1.4'
Co Co 0.3494 0.9721 'International Tables Vol C Tables 4.2.6.8 and 6.1.1.4'

loop_
_geom_angle_atom_site_label_1
_geom_angle_atom_site_label_2
_geom_angle_atom_site_label_3
_geom_angle
N3 Co1 N1 107.86(11)
N4 Co1 N1 112.44(11)
N4 Co1 N3 139.69(12)
N3 Si1 C8 110.37(15)
N3 Si1 C9 110.87(15)
N3 Si1 C10 113.52(14)
C8 Si1 C9 108.67(16)
C8 Si1 C10 107.15(19)
C9 Si1 C10 106.03(18)
N3 Si2 C11 113.25(15)
N3 Si2 C12 112.68(14)
N3 Si2 C13 109.65(15)
C11 Si2 C12 107.89(18)
C11 Si2 C13 107.23(16)
C13 Si2 C12 105.74(17)
N4 Si3 C14 110.92(16)
N4 Si3 C15 113.01(13)
N4 Si3 C16 110.48(15)
C14 Si3 C16 109.09(17)
C15 Si3 C14 106.53(18)
C15 Si3 C16 106.61(17)
N4 Si4 C17 109.18(15)
N4 Si4 C18 113.83(15)
N4 Si4 C19 112.34(15)
C17 Si4 C19 106.58(17)
C18 Si4 C17 106.32(17)
C18 Si4 C19 108.17(19)
C1 N1 Co1 128.3(2)
C1 N1 C2 105.4(3)
C2 N1 Co1 126.4(2)
C1 N2 C3 105.8(3)
C1 N2 C4 129.0(3)
C3 N2 C4 125.2(3)
Si1 N3 Co1 117.27(13)
Si1 N3 Si2 128.45(16)
Si2 N3 Co1 114.22(13)
Si3 N4 Co1 117.01(13)
Si3 N4 Si4 127.22(16)
Si4 N4 Co1 115.72(13)
N1 C1 N2 112.3(3)
C3 C2 N1 109.8(3)
C2 C3 N2 106.8(3)
N2 C4 C5 108.8(3)
N2 C4 C6 108.6(3)
N2 C4 C7 108.3(3)
C5 C4 C6 109.7(3)
C5 C4 C7 111.7(4)
C7 C4 C6 109.7(3)

loop_
_geom_bond_atom_site_label_1
_geom_bond_atom_site_label_2
_geom_bond_distance
Co1 N1 2.034(3)
Co1 N3 1.921(3)
Co1 N4 1.915(3)
Si1 N3 1.703(3)
Si1 C8 1.871(4)
Si1 C9 1.878(3)
Si1 C10 1.882(4)
Si2 N3 1.715(2)
Si2 C11 1.871(4)
Si2 C12 1.876(4)
Si2 C13 1.875(3)
Si3 N4 1.712(2)
Si3 C14 1.879(4)
Si3 C15 1.865(4)
Si3 C16 1.881(3)
Si4 N4 1.717(2)
Si4 C17 1.874(3)
Si4 C18 1.872(4)
Si4 C19 1.874(4)
N1 C1 1.320(4)
N1 C2 1.361(4)
N2 C1 1.348(4)
N2 C3 1.374(4)
N2 C4 1.485(4)
C2 C3 1.359(5)
C4 C5 1.511(5)
C4 C6 1.539(5)
C4 C7 1.517(4)

loop_
_geom_torsion_atom_site_label_1
_geom_torsion_atom_site_label_2
_geom_torsion_atom_site_label_3
_geom_torsion_atom_site_label_4
_geom_torsion
Co1 N1 C1 N2 -178.86(18)
Co1 N1 C2 C3 178.8(2)
N1 C2 C3 N2 0.0(4)
C1 N1 C2 C3 0.1(3)
C1 N2 C3 C2 -0.1(3)
C1 N2 C4 C5 124.3(4)
C1 N2 C4 C6 4.8(4)
C1 N2 C4 C7 -114.2(4)
C2 N1 C1 N2 -0.2(3)
C3 N2 C1 N1 0.2(3)
C3 N2 C4 C5 -58.1(4)
C3 N2 C4 C6 -177.5(3)
C3 N2 C4 C7 63.5(4)
C4 N2 C1 N1 178.2(3)
C4 N2 C3 C2 -178.3(3)
C8 Si1 N3 Co1 -60.6(2)
C8 Si1 N3 Si2 122.1(2)
C9 Si1 N3 Co1 59.9(2)
C9 Si1 N3 Si2 -117.5(2)
C10 Si1 N3 Co1 179.10(19)
C10 Si1 N3 Si2 1.8(3)
C11 Si2 N3 Co1 118.30(18)
C11 Si2 N3 Si1 -64.3(2)
C12 Si2 N3 Co1 -118.89(19)
C12 Si2 N3 Si1 58.5(3)
C13 Si2 N3 Co1 -1.4(2)
C13 Si2 N3 Si1 176.0(2)
C14 Si3 N4 Co1 66.7(2)
C14 Si3 N4 Si4 -110.6(2)
C15 Si3 N4 Co1 -173.71(17)
C15 Si3 N4 Si4 8.9(3)
C16 Si3 N4 Co1 -54.4(2)
C16 Si3 N4 Si4 128.3(2)
C17 Si4 N4 Co1 0.6(2)
C17 Si4 N4 Si3 178.0(2)
C18 Si4 N4 Co1 119.23(19)
C18 Si4 N4 Si3 -63.4(3)
C19 Si4 N4 Co1 -117.40(19)
C19 Si4 N4 Si3 60.0(3)
